data_7029932
loop_
_publ_author_name
'Zheng, Fangrui'
'Xie, Zuowei'

_publ_section_title
;
 Reaction of o-carboranes with sterically demanding N-heterocyclic
 carbene: synthesis and structural characterization of 1 : 1 adducts.
;
_journal_issue 41
_journal_name_full 'Dalton transactions (Cambridge, England : 2003)'
_journal_page_first 12907
_journal_page_last 12914
_journal_paper_doi 10.1039/c2dt31765f
_journal_volume 41
_journal_year 2012
_chemical_formula_sum 'C32 H52 B10 N2'
_chemical_formula_weight 572.86
_chemical_name_systematic
;
?
;
_space_group_IT_number 57
_symmetry_cell_setting orthorhombic
_symmetry_space_group_name_Hall '-P 2c 2b'
_symmetry_space_group_name_H-M 'P b c m'
_atom_sites_solution_hydrogens geom
_atom_sites_solution_primary direct
_atom_sites_solution_secondary difmap
_audit_creation_method SHELXL-97
_cell_angle_alpha 90.00
_cell_angle_beta 90.00
_cell_angle_gamma 90.00
_cell_formula_units_Z 4
_cell_length_a 10.7261(9)
_cell_length_b 18.1929(15)
_cell_length_c 20.3465(18)
_cell_measurement_reflns_used 75
_cell_measurement_temperature 296(2)
_cell_measurement_theta_max 15
_cell_measurement_theta_min 15
_cell_volume 3970.4(6)
_computing_cell_refinement 'BRUKER KAPPA APEXII DUO DIFFRACTOMETER'
_computing_data_collection 'BRUKER KAPPA APEXII DUO DIFFRACTOMETER'
_computing_data_reduction 'BRUKER KAPPA APEXII DUO DIFFRACTOMETER'
_computing_molecular_graphics 'SIEMENS SHELXTL'
_computing_publication_material 'SIEMENS SHELXTL'
_computing_structure_refinement 'SHELXL-97 (Sheldrick, 2008)'
_computing_structure_solution 'SHELXS-97 (Sheldrick, 2008)'
_diffrn_ambient_temperature 296(2)
_diffrn_measured_fraction_theta_full 1.000
_diffrn_measured_fraction_theta_max 1.000
_diffrn_measurement_device_type 'BRUKER KAPPA APEXII DUO DIFFRACTOMETER'
_diffrn_measurement_method 'PHI & OMEGA SCAN'
_diffrn_radiation_monochromator graphite
_diffrn_radiation_source 'fine-focus sealed tube'
_diffrn_radiation_type MoK\a
_diffrn_radiation_wavelength 0.71073
_diffrn_reflns_av_R_equivalents 0.1225
_diffrn_reflns_av_sigmaI/netI 0.0784
_diffrn_reflns_limit_h_max 12
_diffrn_reflns_limit_h_min -12
_diffrn_reflns_limit_k_max 9
_diffrn_reflns_limit_k_min -21
_diffrn_reflns_limit_l_max 24
_diffrn_reflns_limit_l_min -24
_diffrn_reflns_number 33571
_diffrn_reflns_theta_full 25.25
_diffrn_reflns_theta_max 25.25
_diffrn_reflns_theta_min 1.90
_exptl_absorpt_coefficient_mu 0.051
_exptl_absorpt_correction_T_max 0.6994
_exptl_absorpt_correction_T_min 0.5583
_exptl_absorpt_correction_type multi-scan
_exptl_crystal_colour colourless
_exptl_crystal_density_diffrn 0.958
_exptl_crystal_density_method 'not measured'
_exptl_crystal_description block
_exptl_crystal_F_000 1232
_exptl_crystal_size_max 0.40
_exptl_crystal_size_mid 0.30
_exptl_crystal_size_min 0.20
_platon_squeeze_details
;
;
_refine_diff_density_max 0.338
_refine_diff_density_min -0.414
_refine_diff_density_rms 0.038
_refine_ls_extinction_coef 0.0030(9)
_refine_ls_extinction_expression Fc^*^=kFc[1+0.001xFc^2^\l^3^/sin(2\q)]^-1/4^
_refine_ls_extinction_method SHELXL
_refine_ls_goodness_of_fit_ref 1.002
_refine_ls_hydrogen_treatment riding
_refine_ls_matrix_type full
_refine_ls_number_parameters 209
_refine_ls_number_reflns 3709
_refine_ls_number_restraints 0
_refine_ls_restrained_S_all 1.002
_refine_ls_R_factor_all 0.1161
_refine_ls_R_factor_gt 0.0664
_refine_ls_shift/su_max 0.003
_refine_ls_shift/su_mean 0.000
_refine_ls_structure_factor_coef Fsqd
_refine_ls_weighting_details 'calc w=1/[\s^2^(Fo^2^)+(0.1060P)^2^+0.0000P] where P=(Fo^2^+2Fc^2^)/3'
_refine_ls_weighting_scheme calc
_refine_ls_wR_factor_gt 0.1750
_refine_ls_wR_factor_ref 0.1982
_reflns_number_gt 2103
_reflns_number_total 3709
_reflns_threshold_expression >2sigma(I)
_cod_data_source_file c2dt31765f.txt
_cod_data_source_block 3h
_cod_depositor_comments
;
The following automatic conversions were performed:

'_symmetry_cell_setting' value 'Orthorhombic' changed to
'orthorhombic' according to
/usr/data/users/saulius/automatic-downloads/retrospective/RSC/lib/dictionaries/cif_core.dic
dictionary named 'cif_core.dic' version 2.4.2 from 2011-04-26.

Automatic conversion script
Id: cif_fix_values 2281 2013-09-26 08:29:07Z andrius 
;
_cod_original_sg_symbol_H-M Pbcm
_cod_database_code 7029932

loop_
_symmetry_equiv_pos_as_xyz
'x, y, z'
'-x, -y, z+1/2'
'-x, y+1/2, -z+1/2'
'x, -y+1/2, -z'
'-x, -y, -z'
'x, y, -z-1/2'
'x, -y-1/2, z-1/2'
'-x, y-1/2, z'

loop_
_atom_site_label
_atom_site_type_symbol
_atom_site_fract_x
_atom_site_fract_y
_atom_site_fract_z
_atom_site_U_iso_or_equiv
_atom_site_adp_type
_atom_site_occupancy
_atom_site_symmetry_multiplicity
_atom_site_calc_flag
_atom_site_refinement_flags
N1 N 0.08598(16) 0.05459(10) 0.30267(9) 0.0463(5) Uani 1 1 d .
C8 C 0.39215(18) 0.25402(12) 0.28751(11) 0.0475(6) Uani 1 1 d .
C11 C 0.1324(3) 0.09048(16) 0.2500 0.0392(7) Uani 1 2 d S
C12 C 0.5096(2) 0.21665(17) 0.30990(14) 0.0697(8) Uani 1 1 d .
H12A H 0.4916 0.1674 0.3256 0.084 Uiso 1 1 calc R
H12B H 0.5486 0.2443 0.3451 0.084 Uiso 1 1 calc R
C13 C 0.5947(4) 0.2137(3) 0.2500 0.0915(14) Uani 1 2 d S
H13A H 0.6516 0.2552 0.2500 0.110 Uiso 1 2 calc SR
H13B H 0.6431 0.1687 0.2500 0.110 Uiso 1 2 calc SR
C14 C 0.0110(2) -0.00259(12) 0.28282(12) 0.0600(7) Uani 1 1 d .
H14 H -0.0317 -0.0351 0.3100 0.072 Uiso 1 1 calc R
C15 C 0.1086(2) 0.07044(12) 0.37153(11) 0.0497(6) Uani 1 1 d .
C16 C 0.2135(2) 0.04003(14) 0.40149(13) 0.0585(7) Uani 1 1 d .
C17 C 0.2281(3) 0.05278(18) 0.46787(15) 0.0839(9) Uani 1 1 d .
H17A H 0.2968 0.0333 0.4896 0.101 Uiso 1 1 calc R
C18 C 0.1428(4) 0.0938(2) 0.50234(15) 0.0958(11) Uani 1 1 d .
H18A H 0.1550 0.1022 0.5470 0.115 Uiso 1 1 calc R
C19 C 0.0398(3) 0.12245(19) 0.47171(14) 0.0824(9) Uani 1 1 d .
H19A H -0.0171 0.1498 0.4960 0.099 Uiso 1 1 calc R
C20 C 0.0192(2) 0.11131(13) 0.40514(12) 0.0591(7) Uani 1 1 d .
C21 C -0.0987(2) 0.14043(15) 0.37254(14) 0.0679(8) Uani 1 1 d .
H21A H -0.0870 0.1367 0.3249 0.081 Uiso 1 1 calc R
C22 C -0.2105(3) 0.09348(19) 0.39048(18) 0.0995(11) Uani 1 1 d .
H22A H -0.1934 0.0430 0.3800 0.149 Uiso 1 1 calc R
H22B H -0.2820 0.1098 0.3661 0.149 Uiso 1 1 calc R
H22C H -0.2270 0.0979 0.4367 0.149 Uiso 1 1 calc R
C23 C -0.1231(3) 0.22138(17) 0.38865(18) 0.0953(11) Uani 1 1 d .
H23A H -0.1981 0.2372 0.3671 0.143 Uiso 1 1 calc R
H23B H -0.0543 0.2506 0.3737 0.143 Uiso 1 1 calc R
H23C H -0.1323 0.2271 0.4353 0.143 Uiso 1 1 calc R
C24 C 0.3040(2) -0.00894(16) 0.36437(14) 0.0734(8) Uani 1 1 d .
H24A H 0.2972 0.0037 0.3177 0.088 Uiso 1 1 calc R
C25 C 0.2678(4) -0.08982(18) 0.3712(2) 0.1180(14) Uani 1 1 d .
H25A H 0.3261 -0.1197 0.3474 0.177 Uiso 1 1 calc R
H25B H 0.1856 -0.0971 0.3537 0.177 Uiso 1 1 calc R
H25C H 0.2689 -0.1034 0.4168 0.177 Uiso 1 1 calc R
C26 C 0.4394(3) 0.0018(2) 0.3840(2) 0.1146(13) Uani 1 1 d .
H26A H 0.4613 0.0527 0.3795 0.172 Uiso 1 1 calc R
H26B H 0.4919 -0.0273 0.3561 0.172 Uiso 1 1 calc R
H26C H 0.4506 -0.0131 0.4289 0.172 Uiso 1 1 calc R
B1 B 0.2691(4) 0.3774(2) 0.2500 0.0654(12) Uani 1 2 d S
H1 H 0.2586 0.4376 0.2500 0.078 Uiso 1 2 calc SR
B3 B 0.4162(4) 0.3358(2) 0.2500 0.0549(10) Uani 1 2 d S
H3 H 0.5027 0.3684 0.2500 0.066 Uiso 1 2 calc SR
B4 B 0.3212(3) 0.32672(16) 0.31969(15) 0.0580(8) Uani 1 1 d .
H4 H 0.3465 0.3528 0.3666 0.070 Uiso 1 1 calc R
B6 B 0.1660(3) 0.31989(16) 0.20625(15) 0.0603(8) Uani 1 1 d .
H6 H 0.0909 0.3437 0.1762 0.072 Uiso 1 1 calc R
B9 B 0.2469(2) 0.23645(15) 0.31740(13) 0.0494(7) Uani 1 1 d .
H9 H 0.2410 0.2057 0.3638 0.059 Uiso 1 1 calc R
B10 B 0.1402(3) 0.23720(19) 0.2500 0.0469(9) Uani 1 2 d S
H10 H 0.0449 0.2148 0.2500 0.056 Uiso 1 2 calc SR
B12 B 0.2298(3) 0.15958(19) 0.2500 0.0407(8) Uani 1 2 d S
H12 H 0.2879 0.1097 0.2500 0.049 Uiso 1 2 calc SR

loop_
_atom_site_aniso_label
_atom_site_aniso_U_11
_atom_site_aniso_U_22
_atom_site_aniso_U_33
_atom_site_aniso_U_23
_atom_site_aniso_U_13
_atom_site_aniso_U_12
N1 0.0537(11) 0.0333(10) 0.0521(12) 0.0019(9) 0.0028(9) -0.0052(9)
C8 0.0470(12) 0.0459(14) 0.0495(13) 0.0011(10) -0.0046(10) -0.0052(10)
C11 0.0415(16) 0.0317(16) 0.0444(18) 0.000 0.000 0.0039(14)
C12 0.0569(15) 0.0769(19) 0.0753(19) 0.0097(15) -0.0123(13) -0.0044(14)
C13 0.062(2) 0.112(4) 0.101(4) 0.000 0.000 0.008(2)
C14 0.0674(14) 0.0388(14) 0.0737(15) 0.0062(11) 0.0032(12) -0.0154(12)
C15 0.0618(15) 0.0398(13) 0.0474(14) 0.0088(11) 0.0047(11) -0.0057(11)
C16 0.0645(16) 0.0536(16) 0.0575(16) 0.0154(13) 0.0009(12) -0.0011(13)
C17 0.089(2) 0.097(3) 0.065(2) 0.0192(18) -0.0071(16) 0.0065(19)
C18 0.116(3) 0.121(3) 0.0503(18) -0.0030(18) -0.0013(18) 0.008(2)
C19 0.096(2) 0.093(2) 0.0590(18) -0.0042(16) 0.0151(16) 0.0103(19)
C20 0.0746(17) 0.0522(15) 0.0504(15) 0.0052(12) 0.0135(13) 0.0015(13)
C21 0.0665(16) 0.0677(18) 0.0695(17) 0.0091(15) 0.0159(13) 0.0132(14)
C22 0.074(2) 0.099(3) 0.126(3) 0.024(2) 0.0111(19) 0.0019(18)
C23 0.098(2) 0.068(2) 0.120(3) 0.0073(19) 0.0270(19) 0.0186(18)
C24 0.0754(18) 0.0690(19) 0.0759(19) 0.0181(15) 0.0033(15) 0.0193(15)
C25 0.125(3) 0.061(2) 0.168(4) -0.002(2) 0.017(3) 0.010(2)
C26 0.075(2) 0.104(3) 0.165(4) 0.009(3) -0.002(2) 0.020(2)
B1 0.068(3) 0.036(2) 0.092(3) 0.000 0.000 -0.004(2)
B3 0.059(2) 0.046(2) 0.060(2) 0.000 0.000 -0.021(2)
B4 0.0695(18) 0.0475(17) 0.0571(17) -0.0115(14) 0.0054(14) -0.0126(14)
B6 0.0595(17) 0.0346(16) 0.087(2) 0.0095(14) -0.0139(15) -0.0023(13)
B9 0.0577(16) 0.0423(16) 0.0481(15) -0.0003(13) 0.0052(12) -0.0089(13)
B10 0.0466(19) 0.0300(19) 0.064(2) 0.000 0.000 -0.0043(17)
B12 0.055(2) 0.0283(18) 0.0390(19) 0.000 0.000 0.0017(16)

loop_
_atom_type_symbol
_atom_type_description
_atom_type_scat_dispersion_real
_atom_type_scat_dispersion_imag
_atom_type_scat_source
C C 0.0033 0.0016 'International Tables Vol C Tables 4.2.6.8 and 6.1.1.4'
H H 0.0000 0.0000 'International Tables Vol C Tables 4.2.6.8 and 6.1.1.4'
B B 0.0013 0.0007 'International Tables Vol C Tables 4.2.6.8 and 6.1.1.4'
N N 0.0061 0.0033 'International Tables Vol C Tables 4.2.6.8 and 6.1.1.4'

loop_
_geom_angle_atom_site_label_1
_geom_angle_atom_site_label_2
_geom_angle_atom_site_label_3
_geom_angle
_geom_angle_site_symmetry_1
_geom_angle_site_symmetry_3
C11 N1 C14 110.39(19) . .
C11 N1 C15 127.49(18) . .
C14 N1 C15 122.12(18) . .
C12 C8 C8 107.65(14) . 6_556
C12 C8 B4 128.7(2) . .
C8 C8 B4 113.22(13) 6_556 .
C12 C8 B3 114.0(2) . .
C8 C8 B3 63.19(10) 6_556 .
B4 C8 B3 63.09(16) . .
C12 C8 B9 125.0(2) . .
C8 C8 B9 110.92(12) 6_556 .
B4 C8 B9 65.75(15) . .
B3 C8 B9 117.8(2) . .
N1 C11 N1 105.1(2) . 6_556
N1 C11 B12 127.43(12) . .
N1 C11 B12 127.43(12) 6_556 .
C8 C12 C13 106.0(2) . .
C12 C13 C12 106.3(3) 6_556 .
C14 C14 N1 107.07(12) 6_556 .
C20 C15 C16 123.6(2) . .
C20 C15 N1 117.7(2) . .
C16 C15 N1 118.6(2) . .
C17 C16 C15 116.9(2) . .
C17 C16 C24 120.9(2) . .
C15 C16 C24 122.1(2) . .
C18 C17 C16 121.1(3) . .
C19 C18 C17 120.7(3) . .
C18 C19 C20 121.1(3) . .
C19 C20 C15 116.6(3) . .
C19 C20 C21 120.4(2) . .
C15 C20 C21 122.9(2) . .
C22 C21 C20 110.8(2) . .
C22 C21 C23 110.8(2) . .
C20 C21 C23 112.5(2) . .
C16 C24 C26 113.9(3) . .
C16 C24 C25 110.9(2) . .
C26 C24 C25 110.1(3) . .
B3 B1 B6 108.0(2) . 6_556
B3 B1 B6 108.0(2) . .
B6 B1 B6 60.6(2) 6_556 .
B3 B1 B4 59.55(16) . 6_556
B6 B1 B4 106.9(2) 6_556 6_556
B6 B1 B4 59.18(16) . 6_556
B3 B1 B4 59.55(16) . .
B6 B1 B4 59.18(16) 6_556 .
B6 B1 B4 106.9(2) . .
B4 B1 B4 105.5(3) 6_556 .
C8 B3 C8 53.63(19) 6_556 .
C8 B3 B1 104.1(2) 6_556 .
C8 B3 B1 104.1(2) . .
C8 B3 B4 57.57(15) 6_556 6_556
C8 B3 B4 101.1(2) . 6_556
B1 B3 B4 61.11(16) . 6_556
C8 B3 B4 101.1(2) 6_556 .
C8 B3 B4 57.57(15) . .
B1 B3 B4 61.11(16) . .
B4 B3 B4 107.9(3) 6_556 .
C8 B4 B6 105.10(19) . 6_556
C8 B4 B3 59.34(18) . .
B6 B4 B3 108.4(2) 6_556 .
C8 B4 B1 104.0(2) . .
B6 B4 B1 59.91(19) 6_556 .
B3 B4 B1 59.3(2) . .
C8 B4 B9 58.23(14) . .
B6 B4 B9 60.90(16) 6_556 .
B3 B4 B9 108.5(2) . .
B1 B4 B9 108.0(2) . .
B4 B6 B1 60.91(18) 6_556 .
B4 B6 B10 111.1(2) 6_556 .
B1 B6 B10 110.4(2) . .
B4 B6 B6 107.54(14) 6_556 6_556
B1 B6 B6 59.70(12) . 6_556
B10 B6 B6 59.80(12) . 6_556
B4 B6 B9 61.60(16) 6_556 6_556
B1 B6 B9 109.3(2) . 6_556
B10 B6 B9 59.78(16) . 6_556
B6 B6 B9 105.39(13) 6_556 6_556
C8 B9 B10 108.09(19) . .
C8 B9 B6 100.72(18) . 6_556
B10 B9 B6 58.88(16) . 6_556
C8 B9 B4 56.01(14) . .
B10 B9 B4 107.0(2) . .
B6 B9 B4 57.51(16) 6_556 .
C8 B9 B12 88.26(17) . .
B10 B9 B12 53.89(16) . .
B6 B9 B12 111.44(19) 6_556 .
B4 B9 B12 134.25(19) . .
B12 B10 B6 127.9(2) . .
B12 B10 B6 127.9(2) . 6_556
B6 B10 B6 60.4(2) . 6_556
B12 B10 B9 68.48(16) . .
B6 B10 B9 107.0(2) . .
B6 B10 B9 61.33(15) 6_556 .
B12 B10 B9 68.48(16) . 6_556
B6 B10 B9 61.33(15) . 6_556
B6 B10 B9 107.0(2) 6_556 6_556
B9 B10 B9 100.3(2) . 6_556
C11 B12 B10 106.0(2) . .
C11 B12 B9 127.32(15) . .
B10 B12 B9 57.63(14) . .
C11 B12 B9 127.31(15) . 6_556
B10 B12 B9 57.63(14) . 6_556
B9 B12 B9 88.4(2) . 6_556

loop_
_geom_bond_atom_site_label_1
_geom_bond_atom_site_label_2
_geom_bond_distance
_geom_bond_site_symmetry_2
N1 C11 1.350(2) .
N1 C14 1.376(3) .
N1 C15 1.451(3) .
C8 C12 1.502(3) .
C8 C8 1.527(4) 6_556
C8 B4 1.660(4) .
C8 B3 1.692(4) .
C8 B9 1.703(3) .
C11 N1 1.350(2) 6_556
C11 B12 1.635(4) .
C12 C13 1.523(3) .
C13 C12 1.523(3) 6_556
C14 C14 1.336(5) 6_556
C15 C20 1.393(3) .
C15 C16 1.394(3) .
C16 C17 1.379(4) .
C16 C24 1.519(4) .
C17 C18 1.373(4) .
C18 C19 1.371(4) .
C19 C20 1.387(4) .
C20 C21 1.523(4) .
C21 C22 1.517(4) .
C21 C23 1.531(4) .
C24 C26 1.519(4) .
C24 C25 1.528(4) .
B1 B3 1.751(6) .
B1 B6 1.764(5) 6_556
B1 B6 1.764(5) .
B1 B4 1.782(4) 6_556
B1 B4 1.782(4) .
B3 C8 1.692(4) 6_556
B3 B4 1.754(4) 6_556
B3 B4 1.754(4) .
B4 B6 1.751(4) 6_556
B4 B9 1.826(4) .
B6 B4 1.751(4) 6_556
B6 B10 1.770(4) .
B6 B6 1.780(6) 6_556
B6 B9 1.814(4) 6_556
B9 B10 1.786(4) .
B9 B6 1.814(4) 6_556
B9 B12 1.967(4) .
B10 B12 1.708(5) .
B10 B6 1.770(4) 6_556
B10 B9 1.786(4) 6_556
B12 B9 1.967(4) 6_556

loop_
_platon_squeeze_void_nr
_platon_squeeze_void_average_x
_platon_squeeze_void_average_y
_platon_squeeze_void_average_z
_platon_squeeze_void_volume
_platon_squeeze_void_count_electrons
1 0.124 0.678 0.750 15.3 0.3
2 0.124 0.822 0.250 15.3 0.3
3 0.482 0.250 0.000 120.0 25.7
4 0.482 0.250 0.500 119.9 25.7
5 0.518 0.750 0.500 120.0 25.7
6 0.518 0.750 1.000 120.0 25.7
7 0.453 0.541 0.250 14.6 0.8
8 0.453 0.959 0.750 14.6 0.8
9 0.546 0.041 0.250 14.6 0.8
10 0.546 0.459 0.750 14.6 0.8
11 0.875 0.178 0.750 15.3 0.4
12 0.875 0.322 0.250 15.3 0.4
